data_4028282
loop_
_publ_author_name
'Ling Chen'
'Ying-Ming Zhang'
'Li-Hua Wang'
'Yu Liu'

_publ_section_title
;
 Molecular Binding Behaviors of Pyromellitic and Naphthalene Diimide
 Derivatives by Tetrasulfonated 1,5-Dinaphtho-(3n+8)-crown-n (n= 8, 10) in
 Aqueous Solution
;
_journal_name_full 'Journal of Organic Chemistry'
_journal_page_first 5357
_journal_page_last 5363
_journal_paper_doi 10.1021/jo400519z
_journal_volume 78
_journal_year 2013
_chemical_formula_sum 'C60 H76 N4 Na2 O29 S4'
_chemical_formula_weight 1491.46
_chemical_name_systematic
; 
 ? 
;
_space_group_IT_number 14
_symmetry_cell_setting monoclinic
_symmetry_space_group_name_Hall '-P 2ybc'
_symmetry_space_group_name_H-M 'P 1 21/c 1'
_atom_sites_solution_hydrogens geom
_atom_sites_solution_primary direct
_atom_sites_solution_secondary difmap
_audit_creation_method SHELXL-97
_cell_angle_alpha 90.00
_cell_angle_beta 114.212(4)
_cell_angle_gamma 90.00
_cell_formula_units_Z 2
_cell_length_a 16.0646(16)
_cell_length_b 19.1312(18)
_cell_length_c 14.7690(12)
_cell_measurement_reflns_used 14833
_cell_measurement_temperature 113(2)
_cell_measurement_theta_max 27.9
_cell_measurement_theta_min 1.5
_cell_volume 4139.8(7)
_computing_cell_refinement CrystalClear
_computing_data_collection CrystalClear
_computing_data_reduction CrystalClear
_computing_molecular_graphics 'Bruker SHELXTL'
_computing_publication_material 'Bruker SHELXTL'
_computing_structure_refinement 'SHELXL-97 (Sheldrick, 1997)'
_computing_structure_solution 'SHELXS-97 (Sheldrick, 1990)'
_diffrn_ambient_temperature 113(2)
_diffrn_detector_area_resol_mean 14.22
_diffrn_measured_fraction_theta_full 0.998
_diffrn_measured_fraction_theta_max 0.998
_diffrn_measurement_device_type 'Rigaku Saturn 724 CCD'
_diffrn_measurement_method '\w scans'
_diffrn_radiation_monochromator multilayer
_diffrn_radiation_source 'rotating anode'
_diffrn_radiation_type MoK\a
_diffrn_radiation_wavelength 0.71073
_diffrn_reflns_av_R_equivalents 0.0474
_diffrn_reflns_av_sigmaI/netI 0.0485
_diffrn_reflns_limit_h_max 21
_diffrn_reflns_limit_h_min -21
_diffrn_reflns_limit_k_max 23
_diffrn_reflns_limit_k_min -25
_diffrn_reflns_limit_l_max 16
_diffrn_reflns_limit_l_min -19
_diffrn_reflns_number 42648
_diffrn_reflns_theta_full 27.88
_diffrn_reflns_theta_max 27.88
_diffrn_reflns_theta_min 1.75
_diffrn_standards_decay_% 0
_diffrn_standards_interval_count 0
_diffrn_standards_interval_time 0
_diffrn_standards_number 0
_exptl_absorpt_coefficient_mu 0.199
_exptl_absorpt_correction_T_max 0.9689
_exptl_absorpt_correction_T_min 0.9613
_exptl_absorpt_correction_type multi-scan
_exptl_absorpt_process_details CrystalClear
_exptl_crystal_colour Colorless
_exptl_crystal_density_diffrn 1.197
_exptl_crystal_description Prism
_exptl_crystal_F_000 1564
_exptl_crystal_size_max 0.20
_exptl_crystal_size_mid 0.18
_exptl_crystal_size_min 0.16
_platon_squeeze_details
;
;
_refine_diff_density_max 0.857
_refine_diff_density_min -0.606
_refine_diff_density_rms 0.158
_refine_ls_extinction_coef 0.0102(18)
_refine_ls_extinction_expression Fc^*^=kFc[1+0.001xFc^2^\l^3^/sin(2\q)]^-1/4^
_refine_ls_extinction_method SHELXL
_refine_ls_goodness_of_fit_ref 1.070
_refine_ls_hydrogen_treatment mixed
_refine_ls_matrix_type full
_refine_ls_number_parameters 501
_refine_ls_number_reflns 9853
_refine_ls_number_restraints 121
_refine_ls_restrained_S_all 1.075
_refine_ls_R_factor_all 0.1231
_refine_ls_R_factor_gt 0.1088
_refine_ls_shift/su_max 0.009
_refine_ls_shift/su_mean 0.000
_refine_ls_structure_factor_coef Fsqd
_refine_ls_weighting_details 'calc w=1/[\s^2^(Fo^2^)+(0.1821P)^2^+7.3221P] where P=(Fo^2^+2Fc^2^)/3'
_refine_ls_weighting_scheme calc
_refine_ls_wR_factor_gt 0.3177
_refine_ls_wR_factor_ref 0.3289
_reflns_number_gt 7530
_reflns_number_total 9853
_reflns_threshold_expression >2sigma(I)
_cod_data_source_file jo400519z_si_002.cif
_cod_data_source_block 3810NDI
_cod_depositor_comments
;

2024-02-02
Z value and formula fixed to values more according to usual
chemical conventions.                 miguel
;
_cod_original_formula_weight 745.73
_cod_original_formula_units_Z 4
_cod_original_formula_sum 'C30 H38 N2 Na O14.50 S2'
_cod_database_code 4028282

loop_
_symmetry_equiv_pos_as_xyz
'x, y, z'
'-x, y+1/2, -z+1/2'
'-x, -y, -z'
'x, -y-1/2, z-1/2'

loop_
_atom_site_label
_atom_site_type_symbol
_atom_site_fract_x
_atom_site_fract_y
_atom_site_fract_z
_atom_site_U_iso_or_equiv
_atom_site_adp_type
_atom_site_occupancy
_atom_site_symmetry_multiplicity
_atom_site_calc_flag
_atom_site_refinement_flags
_atom_site_disorder_assembly
_atom_site_disorder_group
S1 S 0.61411(7) 0.65341(6) 0.76670(8) 0.0426(3) Uani 1 1 d . . .
S2 S 1.04679(7) 0.72652(6) 1.13448(7) 0.0362(3) Uani 1 1 d . . .
Na1 Na 0.69073(11) 0.56754(10) 0.60541(13) 0.0415(4) Uani 1 1 d . . .
O1 O 0.6050(2) 0.61482(19) 0.6784(2) 0.0468(8) Uani 1 1 d . . .
O2 O 0.6134(2) 0.72883(19) 0.7549(3) 0.0522(9) Uani 1 1 d . . .
O3 O 0.5454(2) 0.6296(2) 0.8011(3) 0.0592(10) Uani 1 1 d . . .
O4 O 1.1009(2) 0.66303(19) 1.1633(2) 0.0475(8) Uani 1 1 d . . .
O5 O 1.0980(2) 0.78439(17) 1.1184(2) 0.0439(7) Uani 1 1 d . . .
O6 O 1.0058(2) 0.7476(2) 1.2014(2) 0.0518(9) Uani 1 1 d . . .
O7 O 0.7659(2) 0.69387(15) 0.7191(2) 0.0359(6) Uani 1 1 d . . .
O8 O 0.6965(2) 0.66291(16) 0.5107(2) 0.0405(7) Uani 1 1 d . . .
O9 O 0.8046(2) 0.54634(17) 0.5386(2) 0.0448(7) Uani 1 1 d . . .
O10 O 0.9820(2) 0.46733(17) 0.6159(2) 0.0418(7) Uani 1 1 d . . .
O11 O 0.9337(2) 0.61713(17) 1.1482(2) 0.0428(7) Uani 1 1 d . . .
O12 O 0.7675(3) 0.4930(2) 0.7308(3) 0.0627(11) Uani 1 1 d . . .
C1 C 0.7209(3) 0.6344(2) 0.8691(3) 0.0334(8) Uani 1 1 d . . .
C2 C 0.7117(3) 0.5914(2) 0.9395(3) 0.0381(9) Uani 1 1 d . . .
H2 H 0.6554 0.5683 0.9250 0.046 Uiso 1 1 calc R . .
C3 C 0.7852(3) 0.5814(2) 1.0329(3) 0.0370(9) Uani 1 1 d . . .
H3 H 0.7806 0.5478 1.0780 0.044 Uiso 1 1 calc R . .
C4 C 0.8636(3) 0.6205(2) 1.0585(3) 0.0337(8) Uani 1 1 d . . .
C5 C 0.8764(2) 0.6673(2) 0.9895(3) 0.0294(7) Uani 1 1 d . . .
C6 C 0.8051(3) 0.66905(19) 0.8894(3) 0.0300(7) Uani 1 1 d . . .
C7 C 0.8248(3) 0.7051(2) 0.8156(3) 0.0323(8) Uani 1 1 d . . .
C8 C 0.9021(3) 0.7455(2) 0.8414(3) 0.0376(9) Uani 1 1 d . . .
H8 H 0.9131 0.7702 0.7916 0.045 Uiso 1 1 calc R . .
C9 C 0.9640(3) 0.7504(2) 0.9398(3) 0.0344(8) Uani 1 1 d . . .
H9 H 1.0142 0.7816 0.9565 0.041 Uiso 1 1 calc R . .
C10 C 0.9553(3) 0.7120(2) 1.0136(3) 0.0312(8) Uani 1 1 d . . .
C11 C 0.7638(4) 0.7460(3) 0.6487(3) 0.0566(14) Uani 1 1 d . . .
H11A H 0.8227 0.7465 0.6421 0.068 Uiso 1 1 calc R . .
H11B H 0.7544 0.7927 0.6719 0.068 Uiso 1 1 calc R . .
C12 C 0.6873(4) 0.7299(2) 0.5497(3) 0.0458(11) Uani 1 1 d . . .
H12A H 0.6286 0.7313 0.5569 0.055 Uiso 1 1 calc R . .
H12B H 0.6852 0.7667 0.5017 0.055 Uiso 1 1 calc R . .
C13 C 0.7690(5) 0.6605(3) 0.4746(6) 0.074(2) Uani 1 1 d . . .
H13A H 0.8269 0.6782 0.5262 0.089 Uiso 1 1 calc R . .
H13B H 0.7524 0.6899 0.4146 0.089 Uiso 1 1 calc R . .
C14 C 0.7795(6) 0.5865(3) 0.4509(5) 0.078(2) Uani 1 1 d . . .
H14A H 0.7213 0.5690 0.3996 0.094 Uiso 1 1 calc R . .
H14B H 0.8271 0.5828 0.4248 0.094 Uiso 1 1 calc R . .
C15 C 0.8149(3) 0.4746(3) 0.5213(4) 0.0458(10) Uani 1 1 d . . .
H15A H 0.7667 0.4612 0.4561 0.055 Uiso 1 1 calc R . .
H15B H 0.8058 0.4464 0.5727 0.055 Uiso 1 1 calc R . .
C16 C 0.9078(3) 0.4566(3) 0.5222(3) 0.0446(10) Uani 1 1 d . . .
H16A H 0.9074 0.4070 0.5029 0.054 Uiso 1 1 calc R . .
H16B H 0.9176 0.4855 0.4718 0.054 Uiso 1 1 calc R . .
C17 C 0.9829(3) 0.4189(2) 0.6882(3) 0.0378(9) Uani 1 1 d . . .
H17A H 0.9748 0.3708 0.6611 0.045 Uiso 1 1 calc R . .
H17B H 0.9327 0.4291 0.7087 0.045 Uiso 1 1 calc R . .
C18 C 1.0745(3) 0.4257(2) 0.7763(3) 0.0337(8) Uani 1 1 d . . .
H18A H 1.1245 0.4088 0.7591 0.040 Uiso 1 1 calc R . .
H18B H 1.0867 0.4749 0.7985 0.040 Uiso 1 1 calc R . .
C19 C 0.8138(4) 0.4797(3) 0.8195(4) 0.0555(13) Uani 1 1 d . . .
C20 C 0.9051(4) 0.5089(3) 0.8746(3) 0.0517(13) Uani 1 1 d . . .
C21 C 0.9423(4) 0.5563(3) 0.8308(3) 0.0530(13) Uani 1 1 d . . .
H21 H 0.9087 0.5698 0.7637 0.064 Uiso 1 1 calc R . .
C22 C 1.0270(4) 0.5838(3) 0.8834(4) 0.0584(15) Uani 1 1 d . . .
H22 H 1.0513 0.6175 0.8536 0.070 Uiso 1 1 calc R . .
C23 C 1.0772(4) 0.5627(3) 0.9800(4) 0.0538(13) Uani 1 1 d . . .
C24 C 1.0433(3) 0.5140(2) 1.0262(3) 0.0464(11) Uani 1 1 d . . .
C25 C 1.1705(4) 0.5892(4) 1.0361(4) 0.0661(16) Uani 1 1 d . . .
N1 N 0.7777(3) 0.4363(3) 0.8697(3) 0.0689(15) Uani 1 1 d . . .
O13 O 1.2076(4) 0.6336(4) 0.9992(3) 0.0913(17) Uani 1 1 d . . .
O14 O 0.5852(3) 0.4949(3) 0.4896(4) 0.0815(15) Uani 1 1 d D . .
H14C H 0.568(6) 0.512(3) 0.431(2) 0.098 Uiso 1 1 d D . .
H14D H 0.576(6) 0.4509(9) 0.487(5) 0.098 Uiso 1 1 d D . .
C26 C 0.6843(6) 0.4137(5) 0.8171(6) 0.107(3) Uani 1 1 d DU . .
H26A H 0.6482 0.4485 0.7710 0.128 Uiso 0.449(8) 1 d PR A 1
H26B H 0.6584 0.4055 0.8643 0.128 Uiso 0.449(8) 1 d PR A 1
H26C H 0.6474 0.4479 0.7704 0.128 Uiso 0.551(8) 1 d PR A 2
H26D H 0.6581 0.4040 0.8637 0.128 Uiso 0.551(8) 1 d PR A 2
C27 C 0.6854(9) 0.3447(7) 0.7691(14) 0.144(4) Uani 0.449(8) 1 d PDU A 1
H27A H 0.6922 0.3509 0.7059 0.173 Uiso 0.449(8) 1 calc PR A 1
H27B H 0.7346 0.3139 0.8138 0.173 Uiso 0.449(8) 1 calc PR A 1
C28 C 0.5849(9) 0.3080(7) 0.8494(8) 0.071(4) Uani 0.449(8) 1 d PDU A 1
H28A H 0.5791 0.3539 0.8757 0.107 Uiso 0.449(8) 1 calc PR A 1
H28B H 0.6396 0.2844 0.8968 0.107 Uiso 0.449(8) 1 calc PR A 1
H28C H 0.5309 0.2797 0.8392 0.107 Uiso 0.449(8) 1 calc PR A 1
C29 C 0.5194(9) 0.3652(9) 0.6862(11) 0.085(5) Uani 0.449(8) 1 d PDU A 1
H29A H 0.4610 0.3517 0.6872 0.127 Uiso 0.449(8) 1 calc PR A 1
H29B H 0.5151 0.3620 0.6182 0.127 Uiso 0.449(8) 1 calc PR A 1
H29C H 0.5342 0.4133 0.7102 0.127 Uiso 0.449(8) 1 calc PR A 1
C30 C 0.5813(14) 0.2464(7) 0.7020(14) 0.180(9) Uani 0.449(8) 1 d PDU A 1
H30A H 0.6261 0.2414 0.6732 0.269 Uiso 0.449(8) 1 calc PR A 1
H30B H 0.5196 0.2426 0.6493 0.269 Uiso 0.449(8) 1 calc PR A 1
H30C H 0.5907 0.2094 0.7511 0.269 Uiso 0.449(8) 1 calc PR A 1
N2 N 0.5928(8) 0.3172(6) 0.7520(8) 0.094(3) Uani 0.449(8) 1 d PDU A 1
O15 O 0.6445(19) 0.3430(14) 0.518(2) 0.096(7) Uani 0.225(4) 1 d PU A 1
N2' N 0.6170(7) 0.3122(6) 0.6698(8) 0.094(3) Uani 0.551(8) 1 d PDU A 2
C27' C 0.6872(10) 0.3463(9) 0.7612(14) 0.144(4) Uani 0.551(8) 1 d PDU A 2
H27C H 0.7411 0.3525 0.7457 0.173 Uiso 0.551(8) 1 calc PR A 2
H27D H 0.7042 0.3093 0.8126 0.173 Uiso 0.551(8) 1 calc PR A 2
C30' C 0.6405(14) 0.2371(7) 0.6656(17) 0.180(9) Uani 0.551(8) 1 d PDU A 2
H30D H 0.5987 0.2169 0.6023 0.269 Uiso 0.551(8) 1 calc PR A 2
H30E H 0.6348 0.2117 0.7204 0.269 Uiso 0.551(8) 1 calc PR A 2
H30F H 0.7033 0.2334 0.6715 0.269 Uiso 0.551(8) 1 calc PR A 2
C29' C 0.5245(8) 0.3192(11) 0.6694(15) 0.130(7) Uani 0.551(8) 1 d PDU A 2
H29D H 0.5083 0.3688 0.6664 0.196 Uiso 0.551(8) 1 calc PR A 2
H29E H 0.5245 0.2985 0.7300 0.196 Uiso 0.551(8) 1 calc PR A 2
H29F H 0.4798 0.2950 0.6113 0.196 Uiso 0.551(8) 1 calc PR A 2
C28' C 0.6183(18) 0.3496(14) 0.5794(14) 0.26(2) Uani 0.551(8) 1 d PDU A 2
H28D H 0.5957 0.3180 0.5221 0.395 Uiso 0.551(8) 1 calc PR A 2
H28E H 0.6809 0.3638 0.5930 0.395 Uiso 0.551(8) 1 calc PR A 2
H28F H 0.5792 0.3911 0.5650 0.395 Uiso 0.551(8) 1 calc PR A 2
O15' O 0.5326(13) 0.2689(10) 0.9186(13) 0.080(5) Uani 0.275(4) 1 d PU A 2

loop_
_atom_site_aniso_label
_atom_site_aniso_U_11
_atom_site_aniso_U_22
_atom_site_aniso_U_33
_atom_site_aniso_U_23
_atom_site_aniso_U_13
_atom_site_aniso_U_12
S1 0.0322(5) 0.0544(7) 0.0359(6) -0.0101(5) 0.0087(4) -0.0003(4)
S2 0.0338(5) 0.0446(6) 0.0267(5) 0.0015(4) 0.0089(4) -0.0027(4)
Na1 0.0364(8) 0.0484(10) 0.0365(9) 0.0050(7) 0.0120(7) -0.0031(7)
O1 0.0422(16) 0.059(2) 0.0366(16) -0.0158(14) 0.0133(13) -0.0097(14)
O2 0.0461(18) 0.0516(19) 0.0461(19) -0.0020(15) 0.0059(15) 0.0107(14)
O3 0.0340(16) 0.093(3) 0.050(2) -0.0137(19) 0.0163(15) -0.0039(17)
O4 0.0378(16) 0.055(2) 0.0415(17) 0.0097(14) 0.0083(13) 0.0092(14)
O5 0.0445(17) 0.0493(18) 0.0359(16) -0.0027(13) 0.0144(13) -0.0119(13)
O6 0.057(2) 0.070(2) 0.0372(17) -0.0117(16) 0.0274(16) -0.0115(17)
O7 0.0436(15) 0.0348(14) 0.0246(13) 0.0045(11) 0.0094(11) -0.0052(11)
O8 0.0496(17) 0.0370(15) 0.0333(15) 0.0010(12) 0.0153(13) -0.0031(12)
O9 0.0462(17) 0.0424(17) 0.0505(19) 0.0110(14) 0.0245(15) 0.0039(13)
O10 0.0467(17) 0.0477(17) 0.0342(15) 0.0136(13) 0.0199(13) 0.0085(13)
O11 0.0400(15) 0.0492(17) 0.0362(16) 0.0133(13) 0.0124(13) -0.0059(13)
O12 0.066(2) 0.066(2) 0.0360(18) -0.0018(16) 0.0007(16) 0.0190(19)
C1 0.0363(19) 0.0335(18) 0.0302(19) -0.0071(15) 0.0134(15) 0.0004(15)
C2 0.042(2) 0.036(2) 0.040(2) -0.0043(17) 0.0209(18) -0.0099(16)
C3 0.046(2) 0.0290(18) 0.037(2) 0.0031(16) 0.0190(18) -0.0011(16)
C4 0.0386(19) 0.0356(19) 0.0254(18) 0.0048(15) 0.0116(15) 0.0063(15)
C5 0.0267(16) 0.0337(18) 0.0261(17) -0.0026(14) 0.0092(14) 0.0014(13)
C6 0.0361(18) 0.0282(17) 0.0274(18) -0.0013(14) 0.0148(15) 0.0010(13)
C7 0.0364(19) 0.0312(18) 0.0255(17) 0.0010(14) 0.0089(15) 0.0020(14)
C8 0.038(2) 0.040(2) 0.032(2) 0.0042(16) 0.0110(16) -0.0070(16)
C9 0.0370(19) 0.0328(18) 0.034(2) 0.0064(15) 0.0152(16) -0.0038(15)
C10 0.0344(18) 0.0307(18) 0.0287(18) 0.0046(14) 0.0130(15) 0.0001(14)
C11 0.081(4) 0.042(2) 0.028(2) 0.0072(19) 0.004(2) -0.021(2)
C12 0.061(3) 0.037(2) 0.028(2) 0.0001(16) 0.0072(19) -0.0012(19)
C13 0.101(5) 0.047(3) 0.116(6) 0.027(3) 0.085(5) 0.013(3)
C14 0.129(6) 0.067(4) 0.071(4) 0.037(3) 0.075(4) 0.044(4)
C15 0.045(2) 0.047(2) 0.049(3) 0.018(2) 0.022(2) 0.0054(19)
C16 0.049(2) 0.054(3) 0.033(2) 0.0101(19) 0.0192(19) 0.011(2)
C17 0.044(2) 0.0310(19) 0.039(2) 0.0096(16) 0.0173(18) 0.0030(16)
C18 0.046(2) 0.0280(17) 0.0328(19) 0.0072(15) 0.0213(17) 0.0017(15)
C19 0.060(3) 0.063(3) 0.041(3) 0.001(2) 0.018(2) 0.028(3)
C20 0.068(3) 0.048(3) 0.030(2) -0.0082(19) 0.011(2) 0.023(2)
C21 0.067(3) 0.049(3) 0.027(2) -0.0030(19) 0.002(2) 0.025(2)
C22 0.080(4) 0.052(3) 0.038(2) -0.002(2) 0.019(2) 0.030(3)
C23 0.063(3) 0.053(3) 0.036(2) -0.005(2) 0.011(2) 0.025(2)
C24 0.063(3) 0.037(2) 0.033(2) -0.0049(17) 0.0132(19) 0.022(2)
C25 0.063(3) 0.089(4) 0.043(3) 0.004(3) 0.019(3) 0.025(3)
N1 0.050(2) 0.111(4) 0.038(2) 0.006(3) 0.0096(19) 0.027(3)
O13 0.070(3) 0.145(5) 0.054(3) 0.017(3) 0.020(2) 0.011(3)
O14 0.057(2) 0.110(4) 0.084(3) -0.040(3) 0.035(2) -0.034(3)
C26 0.067(4) 0.162(7) 0.079(5) 0.022(5) 0.017(4) 0.013(5)
C27 0.117(6) 0.149(7) 0.152(7) 0.012(6) 0.040(5) -0.010(5)
C28 0.061(6) 0.069(7) 0.067(7) 0.012(6) 0.009(5) -0.015(5)
C29 0.066(7) 0.096(9) 0.078(8) -0.002(7) 0.015(6) -0.009(7)
C30 0.177(11) 0.174(10) 0.185(11) -0.006(7) 0.072(7) -0.006(7)
N2 0.089(5) 0.100(5) 0.093(5) -0.011(4) 0.038(4) -0.022(4)
O15 0.097(11) 0.086(10) 0.099(11) -0.010(8) 0.035(8) -0.009(8)
N2' 0.089(5) 0.100(5) 0.093(5) -0.011(4) 0.038(4) -0.022(4)
C27' 0.117(6) 0.149(7) 0.152(7) 0.012(6) 0.040(5) -0.010(5)
C30' 0.177(11) 0.174(10) 0.185(11) -0.006(7) 0.072(7) -0.006(7)
C29' 0.103(9) 0.136(11) 0.133(11) -0.004(8) 0.029(8) -0.016(8)
C28' 0.27(2) 0.26(2) 0.26(2) 0.001(10) 0.117(12) -0.007(10)
O15' 0.074(8) 0.092(9) 0.066(8) -0.024(7) 0.019(6) -0.008(7)

loop_
_atom_type_symbol
_atom_type_description
_atom_type_scat_dispersion_real
_atom_type_scat_dispersion_imag
_atom_type_scat_source
C C 0.0033 0.0016 'International Tables Vol C Tables 4.2.6.8 and 6.1.1.4'
H H 0.0000 0.0000 'International Tables Vol C Tables 4.2.6.8 and 6.1.1.4'
N N 0.0061 0.0033 'International Tables Vol C Tables 4.2.6.8 and 6.1.1.4'
O O 0.0106 0.0060 'International Tables Vol C Tables 4.2.6.8 and 6.1.1.4'
Na Na 0.0362 0.0249 'International Tables Vol C Tables 4.2.6.8 and 6.1.1.4'
S S 0.1246 0.1234 'International Tables Vol C Tables 4.2.6.8 and 6.1.1.4'

loop_
_geom_angle_atom_site_label_1
_geom_angle_atom_site_label_2
_geom_angle_atom_site_label_3
_geom_angle
_geom_angle_site_symmetry_1
_geom_angle_site_symmetry_3
O2 S1 O1 113.8(2) . .
O2 S1 O3 112.4(2) . .
O1 S1 O3 110.0(2) . .
O2 S1 C1 105.02(19) . .
O1 S1 C1 111.23(19) . .
O3 S1 C1 103.9(2) . .
O6 S2 O4 114.6(2) . .
O6 S2 O5 110.1(2) . .
O4 S2 O5 111.9(2) . .
O6 S2 C10 107.6(2) . .
O4 S2 C10 107.93(19) . .
O5 S2 C10 103.89(18) . .
O1 Na1 O12 95.53(16) . .
O1 Na1 O14 100.84(16) . .
O12 Na1 O14 102.4(2) . .
O1 Na1 O8 98.94(14) . .
O12 Na1 O8 147.69(16) . .
O14 Na1 O8 102.98(19) . .
O1 Na1 O9 164.64(15) . .
O12 Na1 O9 88.78(15) . .
O14 Na1 O9 92.58(16) . .
O8 Na1 O9 70.48(12) . .
O1 Na1 O7 65.24(11) . .
O12 Na1 O7 95.35(13) . .
O14 Na1 O7 158.58(19) . .
O8 Na1 O7 65.51(10) . .
O9 Na1 O7 99.73(12) . .
S1 O1 Na1 140.9(2) . .
C7 O7 C11 116.6(3) . .
C7 O7 Na1 132.8(2) . .
C11 O7 Na1 106.2(2) . .
C12 O8 C13 113.7(4) . .
C12 O8 Na1 115.0(3) . .
C13 O8 Na1 115.3(3) . .
C14 O9 C15 111.8(4) . .
C14 O9 Na1 107.4(3) . .
C15 O9 Na1 113.3(3) . .
C17 O10 C16 112.7(3) . .
C4 O11 C18 119.2(3) . 3_767
C19 O12 Na1 152.3(4) . .
C2 C1 C6 120.3(4) . .
C2 C1 S1 113.2(3) . .
C6 C1 S1 125.4(3) . .
C1 C2 C3 120.8(4) . .
C1 C2 H2 119.6 . .
C3 C2 H2 119.6 . .
C4 C3 C2 119.8(4) . .
C4 C3 H3 120.1 . .
C2 C3 H3 120.1 . .
O11 C4 C3 123.1(4) . .
O11 C4 C5 115.2(3) . .
C3 C4 C5 121.7(4) . .
C4 C5 C10 124.1(3) . .
C4 C5 C6 117.0(3) . .
C10 C5 C6 118.8(3) . .
C1 C6 C7 123.5(4) . .
C1 C6 C5 119.2(3) . .
C7 C6 C5 117.2(3) . .
O7 C7 C8 122.5(4) . .
O7 C7 C6 116.4(3) . .
C8 C7 C6 121.0(4) . .
C7 C8 C9 120.4(4) . .
C7 C8 H8 119.8 . .
C9 C8 H8 119.8 . .
C10 C9 C8 122.4(4) . .
C10 C9 H9 118.8 . .
C8 C9 H9 118.8 . .
C9 C10 C5 119.1(4) . .
C9 C10 S2 113.4(3) . .
C5 C10 S2 127.5(3) . .
O7 C11 C12 109.3(4) . .
O7 C11 H11A 109.8 . .
C12 C11 H11A 109.8 . .
O7 C11 H11B 109.8 . .
C12 C11 H11B 109.8 . .
H11A C11 H11B 108.3 . .
O8 C12 C11 113.1(4) . .
O8 C12 H12A 109.0 . .
C11 C12 H12A 109.0 . .
O8 C12 H12B 109.0 . .
C11 C12 H12B 109.0 . .
H12A C12 H12B 107.8 . .
O8 C13 C14 107.5(5) . .
O8 C13 H13A 110.2 . .
C14 C13 H13A 110.2 . .
O8 C13 H13B 110.2 . .
C14 C13 H13B 110.2 . .
H13A C13 H13B 108.5 . .
O9 C14 C13 108.7(5) . .
O9 C14 H14A 110.0 . .
C13 C14 H14A 110.0 . .
O9 C14 H14B 110.0 . .
C13 C14 H14B 110.0 . .
H14A C14 H14B 108.3 . .
O9 C15 C16 113.7(4) . .
O9 C15 H15A 108.8 . .
C16 C15 H15A 108.8 . .
O9 C15 H15B 108.8 . .
C16 C15 H15B 108.8 . .
H15A C15 H15B 107.7 . .
O10 C16 C15 113.7(4) . .
O10 C16 H16A 108.8 . .
C15 C16 H16A 108.8 . .
O10 C16 H16B 108.8 . .
C15 C16 H16B 108.8 . .
H16A C16 H16B 107.7 . .
O10 C17 C18 107.3(3) . .
O10 C17 H17A 110.3 . .
C18 C17 H17A 110.3 . .
O10 C17 H17B 110.3 . .
C18 C17 H17B 110.3 . .
H17A C17 H17B 108.5 . .
O11 C18 C17 104.6(3) 3_767 .
O11 C18 H18A 110.8 3_767 .
C17 C18 H18A 110.8 . .
O11 C18 H18B 110.8 3_767 .
C17 C18 H18B 110.8 . .
H18A C18 H18B 108.9 . .
O12 C19 N1 119.1(6) . .
O12 C19 C20 122.6(6) . .
N1 C19 C20 118.2(5) . .
C21 C20 C24 120.1(5) . 3_767
C21 C20 C19 121.0(4) . .
C24 C20 C19 118.8(5) 3_767 .
C22 C21 C20 120.5(5) . .
C22 C21 H21 119.8 . .
C20 C21 H21 119.8 . .
C21 C22 C23 119.9(6) . .
C21 C22 H22 120.1 . .
C23 C22 H22 120.1 . .
C22 C23 C24 121.5(6) . .
C22 C23 C25 120.5(6) . .
C24 C23 C25 117.9(5) . .
C23 C24 C24 119.3(5) . 3_767
C23 C24 C20 122.0(5) . 3_767
C24 C24 C20 118.7(6) 3_767 3_767
O13 C25 N1 117.9(6) . 3_767
O13 C25 C23 122.2(5) . .
N1 C25 C23 119.8(6) 3_767 .
C25 N1 C19 122.4(6) 3_767 .
C25 N1 C26 119.9(7) 3_767 .
C19 N1 C26 117.5(5) . .
Na1 O14 H14C 111(5) . .
Na1 O14 H14D 134(5) . .
H14C O14 H14D 110.3(18) . .
N1 C26 C27 107.9(8) . .
N1 C26 C27' 106.6(8) . .
C27 C26 C27' 4.8(13) . .
N1 C26 H26A 111.5 . .
C27 C26 H26A 113.2 . .
C27' C26 H26A 110.0 . .
N1 C26 H26B 108.8 . .
C27 C26 H26B 107.0 . .
C27' C26 H26B 111.7 . .
H26A C26 H26B 108.3 . .
N1 C26 H26C 112.4 . .
C27 C26 H26C 112.5 . .
C27' C26 H26C 109.3 . .
H26A C26 H26C 0.9 . .
H26B C26 H26C 108.0 . .
N1 C26 H26D 109.7 . .
C27 C26 H26D 105.3 . .
C27' C26 H26D 110.0 . .
H26A C26 H26D 109.1 . .
H26B C26 H26D 1.7 . .
H26C C26 H26D 108.8 . .
N2 C27 C26 100.7(8) . .
N2 C27 H27A 111.6 . .
C26 C27 H27A 111.6 . .
N2 C27 H27B 111.6 . .
C26 C27 H27B 111.6 . .
H27A C27 H27B 109.4 . .
C29 N2 C27 110.9(7) . .
C29 N2 C28 109.8(6) . .
C27 N2 C28 110.3(6) . .
C29 N2 C30 109.0(7) . .
C27 N2 C30 108.1(7) . .
C28 N2 C30 108.6(6) . .
C29' N2' C30' 110.8(6) . .
C29' N2' C27' 110.0(6) . .
C30' N2' C27' 110.2(7) . .
C29' N2' C28' 109.0(7) . .
C30' N2' C28' 108.8(6) . .
C27' N2' C28' 107.9(6) . .
N2' C27' C26 131.8(11) . .
N2' C27' H27C 104.3 . .
C26 C27' H27C 104.3 . .
N2' C27' H27D 104.3 . .
C26 C27' H27D 104.3 . .
H27C C27' H27D 105.6 . .
N2' C30' H30D 109.5 . .
N2' C30' H30E 109.5 . .
H30D C30' H30E 109.5 . .
N2' C30' H30F 109.5 . .
H30D C30' H30F 109.5 . .
H30E C30' H30F 109.5 . .
N2' C29' H29D 109.5 . .
N2' C29' H29E 109.5 . .
H29D C29' H29E 109.5 . .
N2' C29' H29F 109.5 . .
H29D C29' H29F 109.5 . .
H29E C29' H29F 109.5 . .
N2' C28' H28D 109.5 . .
N2' C28' H28E 109.5 . .
H28D C28' H28E 109.5 . .
N2' C28' H28F 109.5 . .
H28D C28' H28F 109.5 . .
H28E C28' H28F 109.5 . .

loop_
_geom_bond_atom_site_label_1
_geom_bond_atom_site_label_2
_geom_bond_distance
_geom_bond_site_symmetry_2
S1 O2 1.453(4) .
S1 O1 1.454(3) .
S1 O3 1.464(4) .
S1 C1 1.798(4) .
S2 O6 1.451(3) .
S2 O4 1.452(3) .
S2 O5 1.456(3) .
S2 C10 1.808(4) .
Na1 O1 2.256(4) .
Na1 O12 2.261(4) .
Na1 O14 2.313(4) .
Na1 O8 2.324(3) .
Na1 O9 2.442(4) .
Na1 O7 2.908(3) .
O7 C7 1.365(5) .
O7 C11 1.431(5) .
O8 C12 1.438(5) .
O8 C13 1.466(6) .
O9 C14 1.415(6) .
O9 C15 1.419(6) .
O10 C17 1.410(5) .
O10 C16 1.423(5) .
O11 C4 1.344(5) .
O11 C18 1.432(5) 3_767
O12 C19 1.238(6) .
C1 C2 1.381(6) .
C1 C6 1.422(5) .
C2 C3 1.413(6) .
C2 H2 0.9500 .
C3 C4 1.378(6) .
C3 H3 0.9500 .
C4 C5 1.432(5) .
C5 C10 1.448(5) .
C5 C6 1.453(5) .
C6 C7 1.431(5) .
C7 C8 1.378(6) .
C8 C9 1.386(6) .
C8 H8 0.9500 .
C9 C10 1.369(5) .
C9 H9 0.9500 .
C11 C12 1.506(6) .
C11 H11A 0.9900 .
C11 H11B 0.9900 .
C12 H12A 0.9900 .
C12 H12B 0.9900 .
C13 C14 1.483(9) .
C13 H13A 0.9900 .
C13 H13B 0.9900 .
C14 H14A 0.9900 .
C14 H14B 0.9900 .
C15 C16 1.526(6) .
C15 H15A 0.9900 .
C15 H15B 0.9900 .
C16 H16A 0.9900 .
C16 H16B 0.9900 .
C17 C18 1.519(6) .
C17 H17A 0.9900 .
C17 H17B 0.9900 .
C18 O11 1.432(5) 3_767
C18 H18A 0.9900 .
C18 H18B 0.9900 .
C19 N1 1.388(8) .
C19 C20 1.465(8) .
C20 C21 1.385(8) .
C20 C24 1.424(6) 3_767
C21 C22 1.366(9) .
C21 H21 0.9500 .
C22 C23 1.381(7) .
C22 H22 0.9500 .
C23 C24 1.390(8) .
C23 C25 1.474(9) .
C24 C24 1.393(11) 3_767
C24 C20 1.424(6) 3_767
C25 O13 1.281(9) .
C25 N1 1.384(7) 3_767
N1 C25 1.384(7) 3_767
N1 C26 1.444(10) .
O14 H14C 0.852(10) .
O14 H14D 0.853(10) .
C26 C27 1.501(10) .
C26 C27' 1.541(9) .
C26 H26A 0.9599 .
C26 H26B 0.9599 .
C26 H26C 0.9599 .
C26 H26D 0.9600 .
C27 N2 1.498(10) .
C27 H27A 0.9900 .
C27 H27B 0.9900 .
C28 N2 1.506(9) .
C28 H28A 0.9800 .
C28 H28B 0.9800 .
C28 H28C 0.9800 .
C29 N2 1.496(9) .
C29 H29A 0.9800 .
C29 H29B 0.9800 .
C29 H29C 0.9800 .
C30 N2 1.517(9) .
C30 H30A 0.9800 .
C30 H30B 0.9800 .
C30 H30C 0.9800 .
N2' C29' 1.490(9) .
N2' C30' 1.492(10) .
N2' C27' 1.508(9) .
N2' C28' 1.522(10) .
C27' H27C 0.9900 .
C27' H27D 0.9900 .
C30' H30D 0.9800 .
C30' H30E 0.9800 .
C30' H30F 0.9800 .
C29' H29D 0.9800 .
C29' H29E 0.9800 .
C29' H29F 0.9800 .
C28' H28D 0.9800 .
C28' H28E 0.9800 .
C28' H28F 0.9800 .

loop_
_geom_torsion_atom_site_label_1
_geom_torsion_atom_site_label_2
_geom_torsion_atom_site_label_3
_geom_torsion_atom_site_label_4
_geom_torsion
_geom_torsion_site_symmetry_1
_geom_torsion_site_symmetry_4
O2 S1 O1 Na1 90.4(4) . .
O3 S1 O1 Na1 -142.6(4) . .
C1 S1 O1 Na1 -28.0(4) . .
O12 Na1 O1 S1 60.4(4) . .
O14 Na1 O1 S1 164.2(4) . .
O8 Na1 O1 S1 -90.6(4) . .
O9 Na1 O1 S1 -45.4(8) . .
O7 Na1 O1 S1 -32.9(3) . .
O1 Na1 O7 C7 91.8(3) . .
O12 Na1 O7 C7 -1.9(4) . .
O14 Na1 O7 C7 144.3(5) . .
O8 Na1 O7 C7 -154.8(4) . .
O9 Na1 O7 C7 -91.5(3) . .
O1 Na1 O7 C11 -113.5(3) . .
O12 Na1 O7 C11 152.9(3) . .
O14 Na1 O7 C11 -61.0(6) . .
O8 Na1 O7 C11 0.0(3) . .
O9 Na1 O7 C11 63.2(3) . .
O1 Na1 O8 C12 26.9(3) . .
O12 Na1 O8 C12 -88.6(4) . .
O14 Na1 O8 C12 130.3(3) . .
O9 Na1 O8 C12 -141.5(3) . .
O7 Na1 O8 C12 -30.5(3) . .
O1 Na1 O8 C13 162.3(4) . .
O12 Na1 O8 C13 46.7(5) . .
O14 Na1 O8 C13 -94.3(4) . .
O9 Na1 O8 C13 -6.2(4) . .
O7 Na1 O8 C13 104.8(4) . .
O1 Na1 O9 C14 -73.8(7) . .
O12 Na1 O9 C14 179.6(4) . .
O14 Na1 O9 C14 77.2(5) . .
O8 Na1 O9 C14 -25.7(4) . .
O7 Na1 O9 C14 -85.2(4) . .
O1 Na1 O9 C15 162.2(5) . .
O12 Na1 O9 C15 55.6(3) . .
O14 Na1 O9 C15 -46.8(3) . .
O8 Na1 O9 C15 -149.7(3) . .
O7 Na1 O9 C15 150.8(3) . .
O1 Na1 O12 C19 -51.4(9) . .
O14 Na1 O12 C19 -153.8(9) . .
O8 Na1 O12 C19 65.0(10) . .
O9 Na1 O12 C19 113.8(9) . .
O7 Na1 O12 C19 14.2(9) . .
O2 S1 C1 C2 131.0(3) . .
O1 S1 C1 C2 -105.4(3) . .
O3 S1 C1 C2 12.8(4) . .
O2 S1 C1 C6 -37.1(4) . .
O1 S1 C1 C6 86.4(4) . .
O3 S1 C1 C6 -155.3(4) . .
C6 C1 C2 C3 0.5(6) . .
S1 C1 C2 C3 -168.3(3) . .
C1 C2 C3 C4 7.0(6) . .
C18 O11 C4 C3 -3.9(6) 3_767 .
C18 O11 C4 C5 177.1(3) 3_767 .
C2 C3 C4 O11 175.5(4) . .
C2 C3 C4 C5 -5.5(6) . .
O11 C4 C5 C10 -4.1(6) . .
C3 C4 C5 C10 176.9(4) . .
O11 C4 C5 C6 175.9(3) . .
C3 C4 C5 C6 -3.1(6) . .
C2 C1 C6 C7 169.5(4) . .
S1 C1 C6 C7 -23.1(5) . .
C2 C1 C6 C5 -9.3(6) . .
S1 C1 C6 C5 158.1(3) . .
C4 C5 C6 C1 10.4(5) . .
C10 C5 C6 C1 -169.6(3) . .
C4 C5 C6 C7 -168.4(3) . .
C10 C5 C6 C7 11.5(5) . .
C11 O7 C7 C8 -25.4(6) . .
Na1 O7 C7 C8 127.4(4) . .
C11 O7 C7 C6 158.2(4) . .
Na1 O7 C7 C6 -49.1(5) . .
C1 C6 C7 O7 -12.3(6) . .
C5 C6 C7 O7 166.5(3) . .
C1 C6 C7 C8 171.2(4) . .
C5 C6 C7 C8 -10.0(6) . .
O7 C7 C8 C9 -174.3(4) . .
C6 C7 C8 C9 2.0(6) . .
C7 C8 C9 C10 5.0(7) . .
C8 C9 C10 C5 -3.2(6) . .
C8 C9 C10 S2 178.4(3) . .
C4 C5 C10 C9 174.7(4) . .
C6 C5 C10 C9 -5.2(5) . .
C4 C5 C10 S2 -7.1(6) . .
C6 C5 C10 S2 172.9(3) . .
O6 S2 C10 C9 124.6(3) . .
O4 S2 C10 C9 -111.2(3) . .
O5 S2 C10 C9 7.8(4) . .
O6 S2 C10 C5 -53.7(4) . .
O4 S2 C10 C5 70.6(4) . .
O5 S2 C10 C5 -170.5(3) . .
C7 O7 C11 C12 -172.7(4) . .
Na1 O7 C11 C12 27.8(5) . .
C13 O8 C12 C11 -72.6(6) . .
Na1 O8 C12 C11 63.5(5) . .
O7 C11 C12 O8 -59.9(6) . .
C12 O8 C13 C14 171.8(5) . .
Na1 O8 C13 C14 35.9(7) . .
C15 O9 C14 C13 179.3(5) . .
Na1 O9 C14 C13 54.4(7) . .
O8 C13 C14 O9 -60.8(8) . .
C14 O9 C15 C16 82.7(6) . .
Na1 O9 C15 C16 -155.7(3) . .
C17 O10 C16 C15 69.6(5) . .
O9 C15 C16 O10 64.2(5) . .
C16 O10 C17 C18 168.1(3) . .
O10 C17 C18 O11 172.1(3) . 3_767
Na1 O12 C19 N1 115.8(9) . .
Na1 O12 C19 C20 -63.2(10) . .
O12 C19 C20 C21 3.6(7) . .
N1 C19 C20 C21 -175.4(5) . .
O12 C19 C20 C24 -174.5(4) . 3_767
N1 C19 C20 C24 6.5(7) . 3_767
C24 C20 C21 C22 -2.9(7) 3_767 .
C19 C20 C21 C22 179.1(4) . .
C20 C21 C22 C23 2.1(7) . .
C21 C22 C23 C24 -0.7(7) . .
C21 C22 C23 C25 176.9(5) . .
C22 C23 C24 C24 0.1(8) . 3_767
C25 C23 C24 C24 -177.5(5) . 3_767
C22 C23 C24 C20 179.2(4) . 3_767
C25 C23 C24 C20 1.6(7) . 3_767
C22 C23 C25 O13 1.8(9) . .
C24 C23 C25 O13 179.5(6) . .
C22 C23 C25 N1 -175.4(5) . 3_767
C24 C23 C25 N1 2.2(8) . 3_767
O12 C19 N1 C25 170.3(5) . 3_767
C20 C19 N1 C25 -10.6(8) . 3_767
O12 C19 N1 C26 -5.1(8) . .
C20 C19 N1 C26 174.0(6) . .
C25 N1 C26 C27 -82.6(11) 3_767 .
C19 N1 C26 C27 92.9(11) . .
C25 N1 C26 C27' -87.5(12) 3_767 .
C19 N1 C26 C27' 88.0(12) . .
N1 C26 C27 N2 160.1(8) . .
C27' C26 C27 N2 -124(11) . .
C26 C27 N2 C29 60.1(12) . .
C26 C27 N2 C28 -61.8(12) . .
C26 C27 N2 C30 179.6(11) . .
C29' N2' C27' C26 -38(2) . .
C30' N2' C27' C26 -161(2) . .
C28' N2' C27' C26 81(2) . .
N1 C26 C27' N2' -155.7(17) . .
C27 C26 C27' N2' 98(11) . .

loop_
_platon_squeeze_void_nr
_platon_squeeze_void_average_x
_platon_squeeze_void_average_y
_platon_squeeze_void_average_z
_platon_squeeze_void_volume
_platon_squeeze_void_count_electrons
_platon_squeeze_void_content
1 0.500 1.000 0.500 455 176 ' '
2 0.500 0.500 0.000 452 176 ' '
